data_7249008
loop_
_publ_author_name
'Panda, Subhra Jyoti'
'Agrawalla, Suraj Kumar'
'Purohit, Chandra Shekhar'

_publ_section_title
;
 Crystallographic insight into the binding modes of group 12 metal cations
 with N7-alkylated purines
;
_journal_issue 33
_journal_name_full CrystEngComm
_journal_page_first 4418
_journal_page_last 4430
_journal_paper_doi 10.1039/D4CE00341A
_journal_volume 26
_journal_year 2024
_chemical_formula_moiety 'C6 H5 Cd Cl3 N4'
_chemical_formula_sum 'C6 H5 Cd Cl3 N4'
_chemical_formula_weight 351.89
_space_group_crystal_system monoclinic
_space_group_IT_number 15
_space_group_name_Hall '-I 2ya'
_space_group_name_H-M_alt 'I 1 2/a 1'
_atom_sites_solution_hydrogens geom
_atom_sites_solution_primary dual
_audit_creation_date 2024-01-29
_audit_creation_method
;
Olex2 1.5
(compiled 2023.08.24 svn.re1ec1418 for OlexSys, GUI svn.r6817)
;
_audit_update_record
;
2024-06-02 deposited with the CCDC.	2024-07-09 downloaded from the CCDC.
;
_cell_angle_alpha 90
_cell_angle_beta 114.117(5)
_cell_angle_gamma 90
_cell_formula_units_Z 8
_cell_length_a 14.6036(6)
_cell_length_b 10.4826(3)
_cell_length_c 14.0963(6)
_cell_measurement_reflns_used 7712
_cell_measurement_temperature 100.00(10)
_cell_measurement_theta_max 77.6060
_cell_measurement_theta_min 5.3090
_cell_volume 1969.56(15)
_computing_cell_refinement 'CrysAlisPro 1.171.42.89a (Rigaku OD, 2023)'
_computing_data_collection 'CrysAlisPro 1.171.42.89a (Rigaku OD, 2023)'
_computing_data_reduction 'CrysAlisPro 1.171.42.89a (Rigaku OD, 2023)'
_computing_molecular_graphics 'Olex2 1.5 (Dolomanov et al., 2009)'
_computing_publication_material 'Olex2 1.5 (Dolomanov et al., 2009)'
_computing_structure_refinement 'SHELXL 2019/2 (Sheldrick, 2015)'
_computing_structure_solution 'SHELXT 2014/5 (Sheldrick, 2014)'
_diffrn_ambient_environment N~2~
_diffrn_ambient_temperature 100.00(10)
_diffrn_detector 'Hybrid Pixel Array Detector'
_diffrn_detector_area_resol_mean 5.8140
_diffrn_detector_type 'Pilatus 200K'
_diffrn_measured_fraction_theta_full 0.9995
_diffrn_measured_fraction_theta_max 0.9570
_diffrn_measurement_details
;
List of Runs (angles in degrees, time in seconds):

  # Type    Start    End  Width  t~exp~   \w     \q     \k     \f   Frames
#--------------------------------------------------------------------------
  1  \w    -85.00  -4.00   0.50    0.40    --  -38.50 123.00-100.00  162
  2  \w   -103.00 -17.00   0.50    0.40    --  -38.50 149.00  62.00  172
  3  \w     39.00 117.00   0.50    0.40    --   49.31-149.00  15.00  156
  4  \w     26.00  97.00   0.50    0.40    --   49.31-123.00 178.00  142
  5  \w     45.00 130.00   0.50    0.60    --  107.46-149.00  15.00  170
  6  \w     83.00 166.00   0.50    0.60    --  107.46 149.00  62.00  166
  7  \w     44.00 110.00   0.50    0.60    --  107.46-123.00 178.00  132
  8  \w     98.00 171.00   0.50    0.60    --  107.46 123.00-100.00  146
  9  \w   -101.00 -27.00   0.50    0.40    --  -38.50 -57.00 -90.00  148
 10  \w   -101.00 -27.00   0.50    0.40    --  -38.50 -57.00-180.00  148
 11  \w     46.00 116.00   0.50    0.40    --   49.31  37.00  60.00  140
 12  \w     38.00 112.00   0.50    0.40    --   49.31  57.00  60.00  148
 13  \w    -17.00  53.00   0.50    0.40    --   49.31 -37.00 120.00  140
 14  \w     43.00 131.00   0.50    0.60    --  107.46 -77.00-120.00  176
 15  \w     39.00 111.00   0.50    0.60    --  107.46 -30.00   0.00  144
 16  \w     95.00 170.00   0.50    0.60    --  107.46  61.00 -30.00  150
 17  \w     39.00 107.00   0.50    0.60    --  107.46 -94.00   0.00  136
 18  \w     39.00 116.00   0.50    0.60    --  107.46 -15.00-120.00  154
 19  \w    103.00 172.00   0.50    0.60    --  107.46  45.00-180.00  138
 20  \w     97.00 170.00   0.50    0.60    --  107.46 125.00-120.00  146
 21  \w     43.00 112.00   0.50    0.60    --  107.46 -45.00 150.00  138
 22  \w     51.00  78.00   0.50    0.60    --  107.46 -94.00-180.00   54
 23  \w     44.00 107.00   0.50    0.60    --  107.46 -45.00   0.00  126
 24  \w     53.00  94.00   0.50    0.60    --  107.46 -30.00 -60.00   82
;
_diffrn_measurement_device 'four-circle diffractometer'
_diffrn_measurement_device_type 'SuperNova, Dual, Cu at home/near, Pilatus 200K'
_diffrn_measurement_method '\w scans'
_diffrn_orient_matrix_type 'CrysAlisPro convention (1999,Acta A55,543-557)'
_diffrn_orient_matrix_UB_11 -0.0895757000
_diffrn_orient_matrix_UB_12 0.0027459000
_diffrn_orient_matrix_UB_13 -0.1069890000
_diffrn_orient_matrix_UB_21 -0.0722901000
_diffrn_orient_matrix_UB_22 -0.0236669000
_diffrn_orient_matrix_UB_23 0.0527761000
_diffrn_orient_matrix_UB_31 -0.0100058000
_diffrn_orient_matrix_UB_32 0.1450528000
_diffrn_orient_matrix_UB_33 0.0107376000
_diffrn_radiation_monochromator mirror
_diffrn_radiation_probe x-ray
_diffrn_radiation_type 'Cu K\a'
_diffrn_radiation_wavelength 1.54184
_diffrn_reflns_av_R_equivalents 0.0817
_diffrn_reflns_av_unetI/netI 0.0429
_diffrn_reflns_Laue_measured_fraction_full 0.998
_diffrn_reflns_Laue_measured_fraction_max 0.955
_diffrn_reflns_limit_h_max 16
_diffrn_reflns_limit_h_min -18
_diffrn_reflns_limit_k_max 13
_diffrn_reflns_limit_k_min -9
_diffrn_reflns_limit_l_max 17
_diffrn_reflns_limit_l_min -17
_diffrn_reflns_number 10090
_diffrn_reflns_point_group_measured_fraction_full 0.998
_diffrn_reflns_point_group_measured_fraction_max 0.955
_diffrn_reflns_theta_full 67.684
_diffrn_reflns_theta_max 80.693
_diffrn_reflns_theta_min 5.369
_diffrn_source 'micro-focus sealed X-ray tube'
_diffrn_source_type 'SuperNova (Cu) X-ray Source'
_exptl_absorpt_coefficient_mu 24.962
_exptl_absorpt_correction_T_max 1.00000
_exptl_absorpt_correction_T_min 0.29762
_exptl_absorpt_correction_type multi-scan
_exptl_absorpt_process_details
;
CrysAlisPro 1.171.42.89a (Rigaku Oxford Diffraction, 2023)
Empirical absorption correction using spherical harmonics,
implemented in SCALE3 ABSPACK scaling algorithm.
;
_exptl_crystal_colour 'clear light colourless'
_exptl_crystal_colour_lustre clear
_exptl_crystal_colour_modifier light
_exptl_crystal_colour_primary colourless
_exptl_crystal_density_diffrn 2.373
_exptl_crystal_description block
_exptl_crystal_F_000 1344
_exptl_crystal_preparation 'As per the reaction scheme'
_exptl_crystal_recrystallization_method 'Slow evaporation'
_exptl_crystal_size_max 0.21
_exptl_crystal_size_mid 0.19
_exptl_crystal_size_min 0.16
_refine_diff_density_max 1.654
_refine_diff_density_min -2.625
_refine_diff_density_rms 0.281
_refine_ls_extinction_method none
_refine_ls_goodness_of_fit_ref 1.043
_refine_ls_hydrogen_treatment constr
_refine_ls_matrix_type full
_refine_ls_number_parameters 130
_refine_ls_number_reflns 2065
_refine_ls_number_restraints 0
_refine_ls_restrained_S_all 1.043
_refine_ls_R_factor_all 0.0527
_refine_ls_R_factor_gt 0.0504
_refine_ls_shift/su_max 0.000
_refine_ls_shift/su_mean 0.000
_refine_ls_structure_factor_coef Fsqd
_refine_ls_weighting_details 'w=1/[\s^2^(Fo^2^)+(0.1011P)^2^+15.8542P] where P=(Fo^2^+2Fc^2^)/3'
_refine_ls_weighting_scheme calc
_refine_ls_wR_factor_gt 0.1370
_refine_ls_wR_factor_ref 0.1398
_reflns_Friedel_coverage 0.000
_reflns_number_gt 1962
_reflns_number_total 2065
_reflns_threshold_expression 'I > 2\s(I)'
_cod_data_source_file d4ce00341a2.cif
_cod_data_source_block CdMCP
_cod_depositor_comments 'Adding full bibliography for 7249004--7249012.cif.'
_cod_database_code 7249008
_shelx_shelxl_version_number 2019/2
_chemical_oxdiff_formula 'C H N O Cd Cl'
_chemical_oxdiff_usercomment 'COLOURLESS BLOCK'
_shelx_space_group_comment
;
The symmetry employed for this shelxl refinement is uniquely defined
by the following loop, which should always be used as a source of
symmetry information in preference to the above space-group names.
They are only intended as comments.
;
_shelx_estimated_absorpt_t_max 0.109
_shelx_estimated_absorpt_t_min 0.077
_diffrn_oxdiff_digest_frames
;
0143d841afc7e346f702815b7bff0633e600030545e
;
_olex2_refinement_description
;
1. Fixed Uiso
 At 1.2 times of:
  All C(H) groups
 At 1.5 times of:
  All C(H,H,H) groups
2.a Aromatic/amide H refined with riding coordinates:
 C2(H2), C8(H8)
2.b Idealised Me refined as rotating group:
 C10(H10A,H10B,H10C)
;
_olex2_exptl_crystal_mounting_method 'Mounted on the loop'
_olex2_submission_special_instructions 'No special instructions were received'
_oxdiff_exptl_absorpt_empirical_details
;
Empirical correction (ABSPACK) includes:
- Absorption correction using spherical harmonics
- Frame scaling
;
_oxdiff_exptl_absorpt_empirical_full_max 2.955
_oxdiff_exptl_absorpt_empirical_full_min 0.461

loop_
_space_group_symop_operation_xyz
'x, y, z'
'-x+1/2, y, -z'
'x+1/2, y+1/2, z+1/2'
'-x+1, y+1/2, -z+1/2'
'-x, -y, -z'
'x-1/2, -y, z'
'-x+1/2, -y+1/2, -z+1/2'
'x, -y+1/2, z+1/2'

loop_
_atom_site_label
_atom_site_type_symbol
_atom_site_fract_x
_atom_site_fract_y
_atom_site_fract_z
_atom_site_U_iso_or_equiv
_atom_site_adp_type
_atom_site_occupancy
_atom_site_site_symmetry_order
_atom_site_calc_flag
_atom_site_refinement_flags_posn
_atom_site_refinement_flags_adp
_atom_site_refinement_flags_occupancy
_atom_site_disorder_assembly
_atom_site_disorder_group
Cd1 Cd 0.500000 1.000000 0.500000 0.0143(2) Uani 1 2 d S . P . .
Cd2 Cd 0.750000 0.92644(5) 0.500000 0.0140(2) Uani 1 2 d S T P . .
Cl1 Cl 0.41103(9) 0.37113(12) 0.34526(9) 0.0142(3) Uani 1 1 d . . . . .
Cl2 Cl 0.32894(9) 1.07917(12) 0.36413(9) 0.0166(3) Uani 1 1 d . . . . .
Cl3 Cl 0.89782(10) 1.07781(12) 0.60720(10) 0.0171(3) Uani 1 1 d . . . . .
N1 N 0.3714(4) 0.6072(5) 0.3869(4) 0.0189(10) Uani 1 1 d . . . . .
N3 N 0.4782(3) 0.7936(5) 0.4236(3) 0.0164(9) Uani 1 1 d . . . . .
N7 N 0.6094(4) 0.5480(5) 0.3629(4) 0.0166(9) Uani 1 1 d . . . . .
N9 N 0.6381(3) 0.7539(5) 0.4111(4) 0.0166(9) Uani 1 1 d . . . . .
C2 C 0.3933(4) 0.7321(6) 0.4101(4) 0.0203(12) Uani 1 1 d . . . . .
H2 H 0.342410 0.781935 0.417790 0.024 Uiso 1 1 calc R U . . .
C4 C 0.5453(4) 0.7194(5) 0.4057(4) 0.0161(10) Uani 1 1 d . . . . .
C5 C 0.5266(4) 0.5905(5) 0.3758(4) 0.0146(10) Uani 1 1 d . . . . .
C6 C 0.4380(4) 0.5372(6) 0.3704(4) 0.0147(10) Uani 1 1 d . . . . .
C8 C 0.6725(4) 0.6486(6) 0.3832(4) 0.0185(11) Uani 1 1 d . . . . .
H8 H 0.735312 0.644837 0.378176 0.022 Uiso 1 1 calc R U . . .
C10 C 0.6262(5) 0.4193(5) 0.3300(5) 0.0218(12) Uani 1 1 d . . . . .
H10A H 0.625740 0.356245 0.381201 0.033 Uiso 1 1 calc R U . . .
H10B H 0.691149 0.417020 0.325098 0.033 Uiso 1 1 calc R U . . .
H10C H 0.572677 0.399307 0.262066 0.033 Uiso 1 1 calc R U . . .

loop_
_atom_site_aniso_label
_atom_site_aniso_U_11
_atom_site_aniso_U_22
_atom_site_aniso_U_33
_atom_site_aniso_U_23
_atom_site_aniso_U_13
_atom_site_aniso_U_12
Cd1 0.0101(3) 0.0153(3) 0.0153(3) -0.00053(17) 0.0029(2) 0.00175(18)
Cd2 0.0102(3) 0.0149(3) 0.0161(3) 0.000 0.0044(2) 0.000
Cl1 0.0056(5) 0.0226(7) 0.0117(5) 0.0025(4) 0.0009(4) -0.0008(4)
Cl2 0.0116(6) 0.0223(7) 0.0141(6) 0.0006(4) 0.0033(5) 0.0018(5)
Cl3 0.0155(6) 0.0191(7) 0.0161(6) -0.0021(4) 0.0056(5) -0.0022(4)
N1 0.016(2) 0.020(2) 0.020(2) -0.0045(19) 0.0055(19) -0.004(2)
N3 0.011(2) 0.020(2) 0.017(2) -0.0020(17) 0.0033(17) 0.0013(18)
N7 0.013(2) 0.017(2) 0.018(2) -0.0016(18) 0.0049(18) 0.0008(19)
N9 0.012(2) 0.018(2) 0.019(2) 0.0002(17) 0.0060(18) 0.0011(18)
C2 0.012(3) 0.025(3) 0.022(3) -0.001(2) 0.006(2) 0.003(2)
C4 0.013(3) 0.020(3) 0.012(2) 0.0024(19) 0.0017(19) 0.002(2)
C5 0.013(3) 0.017(3) 0.010(2) 0.0019(18) 0.0004(19) 0.001(2)
C6 0.012(2) 0.017(3) 0.008(2) -0.0014(19) -0.0025(18) -0.004(2)
C8 0.013(3) 0.022(3) 0.016(3) 0.001(2) 0.001(2) -0.002(2)
C10 0.020(3) 0.019(3) 0.029(3) -0.004(2) 0.013(3) 0.001(2)

loop_
_atom_type_symbol
_atom_type_description
_atom_type_scat_dispersion_real
_atom_type_scat_dispersion_imag
_atom_type_scat_source
C C 0.0181 0.0091 'International Tables Vol C Tables 4.2.6.8 and 6.1.1.4'
H H 0.0000 0.0000 'International Tables Vol C Tables 4.2.6.8 and 6.1.1.4'
Cd Cd 0.1185 4.6533 'International Tables Vol C Tables 4.2.6.8 and 6.1.1.4'
Cl Cl 0.3639 0.7018 'International Tables Vol C Tables 4.2.6.8 and 6.1.1.4'
N N 0.0311 0.0180 'International Tables Vol C Tables 4.2.6.8 and 6.1.1.4'

loop_
_geom_angle_atom_site_label_1
_geom_angle_atom_site_label_2
_geom_angle_atom_site_label_3
_geom_angle
_geom_angle_site_symmetry_1
_geom_angle_site_symmetry_3
_geom_angle_publ_flag
Cl2 Cd1 Cl2 180.0 5_676 . ?
Cl2 Cd1 Cl3 85.55(4) . 6_575 ?
Cl2 Cd1 Cl3 94.45(4) 5_676 6_575 ?
Cl2 Cd1 Cl3 85.55(4) 5_676 2_656 ?
Cl2 Cd1 Cl3 94.45(4) . 2_656 ?
Cl3 Cd1 Cl3 180.0 2_656 6_575 ?
N3 Cd1 Cl2 87.33(11) . 5_676 ?
N3 Cd1 Cl2 92.67(11) . . ?
N3 Cd1 Cl2 87.33(11) 5_676 . ?
N3 Cd1 Cl2 92.67(11) 5_676 5_676 ?
N3 Cd1 Cl3 88.62(12) . 6_575 ?
N3 Cd1 Cl3 88.62(12) 5_676 2_656 ?
N3 Cd1 Cl3 91.38(12) . 2_656 ?
N3 Cd1 Cl3 91.38(12) 5_676 6_575 ?
N3 Cd1 N3 180.0 . 5_676 ?
Cl2 Cd2 Cl2 177.42(6) 5_676 6_675 ?
Cl3 Cd2 Cl2 95.61(4) . 5_676 ?
Cl3 Cd2 Cl2 85.97(4) 2_656 5_676 ?
Cl3 Cd2 Cl2 95.61(4) 2_656 6_675 ?
Cl3 Cd2 Cl2 85.97(4) . 6_675 ?
Cl3 Cd2 Cl3 105.01(6) . 2_656 ?
N9 Cd2 Cl2 90.61(11) . 6_675 ?
N9 Cd2 Cl2 87.46(11) 2_656 6_675 ?
N9 Cd2 Cl2 87.46(11) . 5_676 ?
N9 Cd2 Cl2 90.61(11) 2_656 5_676 ?
N9 Cd2 Cl3 168.70(12) . . ?
N9 Cd2 Cl3 86.03(11) . 2_656 ?
N9 Cd2 Cl3 86.03(11) 2_656 . ?
N9 Cd2 Cl3 168.70(12) 2_656 2_656 ?
N9 Cd2 N9 83.1(2) 2_656 . ?
Cd1 Cl2 Cd2 91.83(4) . 5_676 ?
Cd2 Cl3 Cd1 90.46(4) . 2_656 ?
C6 N1 C2 117.6(5) . . ?
C2 N3 Cd1 116.5(4) . . ?
C2 N3 C4 113.3(5) . . ?
C4 N3 Cd1 129.4(4) . . ?
C5 N7 C10 127.4(5) . . ?
C8 N7 C5 106.3(5) . . ?
C8 N7 C10 126.4(5) . . ?
C4 N9 Cd2 131.9(4) . . ?
C8 N9 Cd2 121.0(4) . . ?
C8 N9 C4 104.3(5) . . ?
N1 C2 H2 116.1 . . ?
N3 C2 N1 127.7(5) . . ?
N3 C2 H2 116.1 . . ?
N3 C4 N9 127.7(5) . . ?
N3 C4 C5 122.7(5) . . ?
N9 C4 C5 109.6(5) . . ?
N7 C5 C4 106.2(5) . . ?
N7 C5 C6 135.9(5) . . ?
C6 C5 C4 117.8(5) . . ?
N1 C6 Cl1 117.4(4) . . ?
N1 C6 C5 120.6(5) . . ?
C5 C6 Cl1 122.0(4) . . ?
N7 C8 H8 123.2 . . ?
N9 C8 N7 113.7(5) . . ?
N9 C8 H8 123.2 . . ?
N7 C10 H10A 109.5 . . ?
N7 C10 H10B 109.5 . . ?
N7 C10 H10C 109.5 . . ?
H10A C10 H10B 109.5 . . ?
H10A C10 H10C 109.5 . . ?
H10B C10 H10C 109.5 . . ?

loop_
_geom_bond_atom_site_label_1
_geom_bond_atom_site_label_2
_geom_bond_distance
_geom_bond_site_symmetry_2
_geom_bond_publ_flag
Cd1 Cl2 2.5861(12) 5_676 ?
Cd1 Cl2 2.5861(12) . ?
Cd1 Cl3 2.6492(13) 2_656 ?
Cd1 Cl3 2.6492(13) 6_575 ?
Cd1 N3 2.380(5) . ?
Cd1 N3 2.380(5) 5_676 ?
Cd2 Cl2 2.6087(12) 5_676 ?
Cd2 Cl2 2.6087(12) 6_675 ?
Cd2 Cl3 2.6068(13) 2_656 ?
Cd2 Cl3 2.6068(13) . ?
Cd2 N9 2.416(5) . ?
Cd2 N9 2.416(5) 2_656 ?
Cl1 C6 1.788(6) . ?
N1 C2 1.355(8) . ?
N1 C6 1.313(8) . ?
N3 C2 1.341(8) . ?
N3 C4 1.352(7) . ?
N7 C5 1.369(7) . ?
N7 C8 1.352(8) . ?
N7 C10 1.479(7) . ?
N9 C4 1.375(7) . ?
N9 C8 1.336(8) . ?
C2 H2 0.9500 . ?
C4 C5 1.408(8) . ?
C5 C6 1.382(8) . ?
C8 H8 0.9500 . ?
C10 H10A 0.9800 . ?
C10 H10B 0.9800 . ?
C10 H10C 0.9800 . ?

loop_
_geom_torsion_atom_site_label_1
_geom_torsion_atom_site_label_2
_geom_torsion_atom_site_label_3
_geom_torsion_atom_site_label_4
_geom_torsion
_geom_torsion_site_symmetry_1
_geom_torsion_site_symmetry_2
_geom_torsion_site_symmetry_3
_geom_torsion_site_symmetry_4
_geom_torsion_publ_flag
Cd1 N3 C2 N1 -166.8(5) . . . . ?
Cd1 N3 C4 N9 -12.2(8) . . . . ?
Cd1 N3 C4 C5 169.0(4) . . . . ?
Cd2 N9 C4 N3 21.5(8) . . . . ?
Cd2 N9 C4 C5 -159.6(4) . . . . ?
Cd2 N9 C8 N7 161.7(4) . . . . ?
N3 C4 C5 N7 178.8(5) . . . . ?
N3 C4 C5 C6 -3.6(7) . . . . ?
N7 C5 C6 Cl1 2.6(9) . . . . ?
N7 C5 C6 N1 -179.5(6) . . . . ?
N9 C4 C5 N7 -0.2(6) . . . . ?
N9 C4 C5 C6 177.4(5) . . . . ?
C2 N1 C6 Cl1 177.4(4) . . . . ?
C2 N1 C6 C5 -0.6(8) . . . . ?
C2 N3 C4 N9 178.9(5) . . . . ?
C2 N3 C4 C5 0.1(7) . . . . ?
C4 N3 C2 N1 3.7(8) . . . . ?
C4 N9 C8 N7 -1.6(6) . . . . ?
C4 C5 C6 Cl1 -174.0(4) . . . . ?
C4 C5 C6 N1 3.8(8) . . . . ?
C5 N7 C8 N9 1.5(6) . . . . ?
C6 N1 C2 N3 -3.5(9) . . . . ?
C8 N7 C5 C4 -0.7(6) . . . . ?
C8 N7 C5 C6 -177.7(6) . . . . ?
C8 N9 C4 N3 -177.9(5) . . . . ?
C8 N9 C4 C5 1.1(6) . . . . ?
C10 N7 C5 C4 -179.0(5) . . . . ?
C10 N7 C5 C6 4.1(10) . . . . ?
C10 N7 C8 N9 179.8(5) . . . . ?
